data_2007359
loop_
_publ_author_name
'Arai, Yoshifusa'
'Hashizume, Daisuke'
'Kogo, Hidenori'
'Ohashi, Yuji'
'Ohgo, Yoshiaki'

_publ_section_title
;Bis(dimethylglyoximato-<i>N</i>,<i>N</i>')[methyl
 (<i>R</i>)-ethanoato-<i>C</i>^2^][tris(2-cyanoethyl)phosphine-<i>P</i>]cobalt(III)
;
_journal_issue 6
_journal_name_full 'Acta Crystallographica Section C'
_journal_page_first 739
_journal_page_last 741
_journal_paper_doi 10.1107/S0108270197020192
_journal_volume 54
_journal_year 1998
_chemical_formula_iupac '[Co (C4 H7 N2 O2)2 (C4 H7 O2) (C9 H12 N3 P1)]'
_chemical_formula_structural '[Co (C4 H7 N2 O2)2 (C4 H7 O2) (C9 H12 N3 P1)]'
_chemical_formula_sum 'C21 H33 Co N7 O6 P'
_chemical_formula_weight 569.44
_chemical_name_systematic
;
bis(dimethylglyoximato)[(R)-1-methoxycarbonylethyl]
(tricyanoethylphosphine)cobalt(III)
;
_space_group_IT_number 4
_symmetry_cell_setting monoclinic
_symmetry_space_group_name_Hall 'P 2yb'
_symmetry_space_group_name_H-M 'P 1 21 1'
_audit_creation_method SHELXL
_cell_angle_alpha 90
_cell_angle_beta 94.950(10)
_cell_angle_gamma 90
_cell_formula_units_Z 2
_cell_length_a 11.218(2)
_cell_length_b 7.991(2)
_cell_length_c 15.202(2)
_cell_measurement_reflns_used 25
_cell_measurement_temperature 296
_cell_measurement_theta_max 15
_cell_measurement_theta_min 10
_cell_volume 1357.7(5)
_computing_cell_refinement 'MSC/AFC Diffractometer Control Software'
_computing_data_collection
;
MSC/AFC Diffractometer Control Software
(Molecular Structure Corporation, 1992a)
;
_computing_data_reduction 'TEXSAN (Molecular Structure Corporation, 1992b)'
_computing_molecular_graphics 'SV (Nemoto & Ohashi, 1993)'
_computing_publication_material SHELXL93
_computing_structure_refinement 'SHELXL93 (Sheldrick, 1993)'
_computing_structure_solution 'MITHRIL (Gilmore, 1984)'
_diffrn_ambient_temperature 296
_diffrn_measurement_device 'Rigaku AFC-5R'
_diffrn_measurement_method \w/2\q
_diffrn_radiation_monochromator graphite
_diffrn_radiation_source 'Rotating anode'
_diffrn_radiation_type MoK\a
_diffrn_radiation_wavelength 0.71069
_diffrn_reflns_av_sigmaI/netI 0.044
_diffrn_reflns_limit_h_max 14
_diffrn_reflns_limit_h_min 0
_diffrn_reflns_limit_k_max 10
_diffrn_reflns_limit_k_min 0
_diffrn_reflns_limit_l_max 19
_diffrn_reflns_limit_l_min -19
_diffrn_reflns_number 3350
_diffrn_reflns_theta_max 27.5
_diffrn_reflns_theta_min 1.82
_diffrn_standards_decay_% 1.3
_diffrn_standards_interval_count 100
_diffrn_standards_number 3
_exptl_absorpt_coefficient_mu 0.739
_exptl_absorpt_correction_T_max 0.863
_exptl_absorpt_correction_T_min 0.776
_exptl_absorpt_correction_type psi-scan
_exptl_absorpt_process_details '(North et al., 1968)'
_exptl_crystal_colour orange
_exptl_crystal_density_diffrn 1.393
_exptl_crystal_density_method 'not measured'
_exptl_crystal_description column
_exptl_crystal_F_000 596
_exptl_crystal_size_max 0.5
_exptl_crystal_size_mid 0.4
_exptl_crystal_size_min 0.2
_refine_diff_density_max 0.43
_refine_diff_density_min -0.23
_refine_ls_abs_structure_details 'Flack (1983)'
_refine_ls_abs_structure_Flack 0.00(2)
_refine_ls_extinction_method none
_refine_ls_goodness_of_fit_all 1.05
_refine_ls_goodness_of_fit_obs 1.07
_refine_ls_hydrogen_treatment 'H atoms: see below'
_refine_ls_matrix_type full
_refine_ls_number_parameters 338
_refine_ls_number_reflns 3237
_refine_ls_number_restraints 1
_refine_ls_restrained_S_all 1.06
_refine_ls_restrained_S_obs 1.07
_refine_ls_R_factor_all 0.043
_refine_ls_R_factor_obs .035
_refine_ls_shift/esd_max 0.00
_refine_ls_shift/esd_mean 0.00
_refine_ls_structure_factor_coef Fsqd
_refine_ls_weighting_details 'w = 1/[\s^2^(Fo^2^)+(0.0512P)^2^+0.1868P] where P = (Fo^2^+2Fc^2^)/3'
_refine_ls_weighting_scheme calc
_refine_ls_wR_factor_all 0.095
_refine_ls_wR_factor_obs .090
_reflns_number_observed 3237
_reflns_number_total 3350
_reflns_observed_criterion I>0
_cod_data_source_file na1314.cif
_cod_data_source_block cobaloxime
_cod_depositor_comments
;
The following automatic conversions were performed:
'_symmetry_cell_setting' value 'Monoclinic' changed to 'monoclinic'
according to '/home/saulius/struct/CIF-dictionaries/cif_core.dic'
dictionary named 'cif_core.dic' version 2.4.1 from 2010-06-29.

Automatic conversion script
Id: cif_fix_enum 1527 2010-12-29 10:47:43Z saulius 

The following automatic conversions were performed:

'_symmetry_cell_setting' value 'Monoclinic' changed to 'monoclinic'
according to /home/saulius/struct/CIF-dictionaries/cif_core.dic
dictionary named 'cif_core.dic' version 2.4.1 from 2010-06-29.

Automatic conversion script
Id: cif_fix_values 1715 2011-07-08 13:25:40Z adriana 

The following automatic conversions were performed:

'_refine_ls_weighting_scheme' value 'calc w =
1/[\s^2^(Fo^2^)+(0.0512P)^2^+0.1868P] where P = (Fo^2^+2Fc^2^)/3' was
changed to 'calc'. New tag '_refine_ls_weighting_details' was
created. The value of the new tag was set to 'w =
1/[\s^2^(Fo^2^)+(0.0512P)^2^+0.1868P] where P = (Fo^2^+2Fc^2^)/3'.

Automatic conversion script
Id: cif_fix_values 3143 2015-03-26 13:38:13Z robertas 

The following automatic conversions were performed:

'_exptl_absorpt_correction_type' value '\y scan' was replaced with
the value 'psi-scan' as specified in the replacement file
'src/cod-tools/trunk/data/replacement-values/replacement_values.lst'.

Automatic conversion script
Id: cif_fix_values 5376 2017-05-30 11:51:03Z andrius 
;
_cod_original_sg_symbol_H-M 'P 21'
_cod_original_formula_sum 'C21 H33 N7 O6 P Co'
_cod_database_code 2007359
_cod_database_fobs_code 2007359

loop_
_symmetry_equiv_pos_as_xyz
'x, y, z'
'-x, y+1/2, -z'

loop_
_atom_site_aniso_label
_atom_site_aniso_U_11
_atom_site_aniso_U_22
_atom_site_aniso_U_33
_atom_site_aniso_U_12
_atom_site_aniso_U_13
_atom_site_aniso_U_23
Co .0375(2) .0251(2) .0321(2) .0050(2) .00065(14) -.0014(2)
P .0353(4) .0285(4) .0303(4) .0059(3) -.0002(3) -.0024(3)
O1 .057(2) .040(2) .071(2) .0122(14) -.0113(14) .0163(15)
O2 .065(2) .0307(14) .063(2) .0139(13) .0069(14) -.0049(13)
O3 .069(2) .038(2) .059(2) .0093(15) -.0023(14) .0153(14)
O4 .054(2) .036(2) .086(2) .0131(14) -.0062(15) -.020(2)
O5 .084(2) .079(2) .056(2) .000(2) .0283(15) .002(2)
O6 .051(2) .058(2) .059(2) .0147(15) .0022(13) -.003(2)
N1 .0369(14) .036(2) .046(2) .0012(13) -.0063(12) .0062(14)
N2 .044(2) .033(2) .045(2) .0054(14) .0042(13) -.0064(14)
N3 .049(2) .039(2) .040(2) .0007(15) .0049(13) .0045(14)
N4 .039(2) .034(2) .055(2) .0023(13) .0041(14) -.0139(15)
N5 .166(5) .086(4) .073(3) .027(4) -.053(3) -.033(3)
N6 .129(4) .129(6) .125(4) .005(4) .053(4) .071(5)
N7 .070(3) .056(3) .152(5) .027(2) -.018(3) -.022(3)
C1 .044(2) .063(3) .033(2) -.004(2) -.0025(13) .006(2)
C2 .042(2) .059(3) .039(2) -.005(2) .0039(15) -.012(2)
C3 .055(2) .070(3) .032(2) -.008(2) .0084(14) -.002(2)
C4 .047(2) .061(3) .049(2) -.004(2) .011(2) -.022(2)
C5 .074(3) .104(5) .043(2) -.002(3) -.011(2) .019(3)
C6 .065(3) .088(4) .063(3) -.002(3) .008(2) -.039(3)
C7 .094(4) .116(5) .035(2) -.026(4) .005(2) .012(3)
C8 .087(4) .107(5) .068(3) -.006(4) .021(3) -.044(4)
C9 .058(2) .043(2) .085(3) -.010(2) .009(2) .009(2)
C10 .038(2) .041(2) .053(2) -.003(2) .0039(15) -.003(2)
C11 .043(2) .045(2) .053(2) -.005(2) .0066(14) -.002(2)
C12 .054(3) .069(3) .080(3) .020(2) .005(2) -.013(3)
C13 .042(2) .034(2) .037(2) .004(2) -.0065(13) -.0049(14)
C14 .048(2) .032(2) .038(2) .004(2) -.0033(14) -.0055(15)
C15 .077(3) .043(3) .052(2) .006(2) -.013(2) -.016(2)
C16 .044(2) .046(2) .032(2) -.001(2) .0061(13) .002(2)
C17 .056(2) .056(3) .051(2) -.009(2) .013(2) .002(2)
C18 .066(3) .085(4) .073(3) -.006(3) .029(2) .020(3)
C19 .051(2) .048(2) .053(2) .018(2) -.001(2) -.009(2)
C20 .086(3) .054(3) .072(3) .028(3) -.004(3) .000(2)
C21 .057(3) .051(3) .091(4) .019(2) -.017(2) -.005(3)

loop_
_atom_site_label
_atom_site_fract_x
_atom_site_fract_y
_atom_site_fract_z
_atom_site_U_iso_or_equiv
_atom_site_thermal_displace_type
_atom_site_calc_flag
_atom_site_refinement_flags
_atom_site_occupancy
_atom_site_disorder_group
_atom_site_type_symbol
Co .83159(4) .82817(5) .76288(3) .032 Uani d . 1 . Co
P .63905(7) .72010(10) .76544(5) .032 Uani d . 1 . P
O1 .9140(3) .5597(4) .8755(2) .057 Uani d . 1 . O
O2 .7491(3) 1.1500(4) .8116(2) .053 Uani d . 1 . O
H1 .7413 1.1296 .7327 .064 Uiso d . 1 . H
O3 .7473(3) 1.0955(4) .6513(2) .056 Uani d . 1 . O
O4 .9060(3) .5040(4) .7134(2) .059 Uani d . 1 . O
H2 .9195 .5304 .7889 .071 Uiso d . 1 . H
O5 1.1077(3) .8248(6) .6488(2) .072 Uani d . 1 . O
O6 1.1292(3) .6980(4) .7800(2) .056 Uani d . 1 . O
N1 .8774(3) .7203(4) .8707(2) .040 Uani d . 1 . N
N2 .7954(3) 1.0022(4) .8403(2) .040 Uani d . 1 . N
N3 .7900(3) .9385(4) .6555(2) .043 Uani d . 1 . N
N4 .8689(3) .6562(4) .6850(2) .043 Uani d . 1 . N
N5 .5382(6) .3044(8) .5093(3) .112 Uani d . 1 . N
N6 .4975(7) .2938(9) .9930(5) .125 Uani d . 1 . N
N7 .3466(4) 1.2224(7) .7256(4) .094 Uani d . 1 . N
C1 .8644(3) .8060(7) .9426(2) .047 Uani d . 1 . C
C2 .8181(3) .9729(6) .9243(2) .047 Uani d . 1 . C
C3 .8079(3) .8575(7) .5837(2) .052 Uani d . 1 . C
C4 .8526(4) .6889(6) .6011(3) .052 Uani d . 1 . C
C5 .8893(4) .7350(9) 1.0340(3) .075 Uani d . 1 . C
H5A .8205(15) .760(4) 1.0696(8) .090 Uiso calc R 1 . H
H5B .9638(19) .787(3) 1.0631(9) .090 Uiso calc R 1 . H
H5C .900(3) .6110(11) 1.0302(3) .090 Uiso calc R 1 . H
C6 .7967(4) 1.0997(8) .9944(3) .072 Uani d . 1 . C
H6A .849(2) 1.074(3) 1.0493(8) .086 Uiso calc R 1 . H
H6B .7109(9) 1.096(3) 1.0074(17) .086 Uiso calc R 1 . H
H6C .816(3) 1.2141(9) .9730(9) .086 Uiso calc R 1 . H
C7 .7822(5) .9325(10) .4933(3) .082 Uani d . 1 . C
H7A .803(3) .850(2) .4476(3) .098 Uiso calc R 1 . H
H7B .832(3) 1.036(3) .4883(9) .098 Uiso calc R 1 . H
H7C .6954(9) .962(5) .4838(11) .098 Uiso calc R 1 . H
C8 .8775(5) .5648(9) .5311(3) .086 Uani d . 1 . C
H8A .934(3) .615(2) .4910(16) .104 Uiso calc R 1 . H
H8B .8010(7) .534(4) .4962(18) .104 Uiso calc R 1 . H
H8C .915(3) .462(2) .5595(3) .104 Uiso calc R 1 . H
C9 1.0111(4) 1.1112(6) .7330(3) .062 Uani d . 1 . C
H9A .954(2) 1.1839(10) .7622(15) .074 Uiso calc R 1 . H
H9B .990(3) 1.1108(8) .6678(5) .074 Uiso calc R 1 . H
H9C 1.0941(8) 1.1557(15) .7458(19) .074 Uiso calc R 1 . H
C10 1.0048(3) .9332(5) .7685(3) .044 Uani d . 1 . C
H10 1.0350(3) .9378(5) .8323(3) .053 Uiso calc R 1 . H
C11 1.0842(3) .8172(6) .7254(2) .047 Uani d . 1 . C
C12 1.1933(4) .5655(7) .7404(3) .068 Uani d . 1 . C
H12A 1.1353(5) .492(3) .7047(18) .081 Uiso calc R 1 . H
H12B 1.238(2) .498(3) .7878(3) .081 Uiso calc R 1 . H
H12C 1.251(2) .6147(8) .7012(17) .081 Uiso calc R 1 . H
C13 .5751(3) .6051(5) .6678(2) .038 Uani d . 1 . C
H13A .4865(3) .5977(5) .6705(2) .046 Uiso calc R 1 . H
H13B .5900(3) .6710(5) .6140(2) .046 Uiso calc R 1 . H
C14 .6243(3) .4278(5) .6577(2) .040 Uani d . 1 . C
H14A .7137(3) .4317(5) .6605(2) .048 Uiso calc R 1 . H
H14B .6011(3) .3560(5) .7073(2) .048 Uiso calc R 1 . H
C15 .5779(4) .3556(6) .5744(3) .059 Uani d . 1 . C
C16 .6260(3) .5732(5) .8573(2) .040 Uani d . 1 . C
H16A .6827(3) .4783(5) .8508(2) .048 Uiso calc R 1 . H
H16B .6518(3) .6320(5) .9138(2) .048 Uiso calc R 1 . H
C17 .5002(4) .5007(6) .8644(3) .054 Uani d . 1 . C
H17A .4431(4) .5939(6) .8736(3) .064 Uiso calc R 1 . H
H17B .4726(4) .4432(6) .8078(3) .064 Uiso calc R 1 . H
C18 .4991(5) .3829(8) .9366(3) .073 Uani d . 1 . C
C19 .5230(4) .8782(6) .7798(3) .051 Uani d . 1 . C
H19A .4555(4) .8237(6) .8078(3) .062 Uiso calc R 1 . H
H19B .5573(4) .9663(6) .8213(3) .062 Uiso calc R 1 . H
C20 .4741(5) .9607(7) .6960(3) .072 Uani d . 1 . C
H20A .5418(5) .9992(7) .6623(3) .086 Uiso calc R 1 . H
H20B .4259(5) .8779(7) .6586(3) .086 Uiso calc R 1 . H
C21 .3984(4) 1.1047(7) .7145(4) .068 Uani d . 1 . C

loop_
_atom_type_symbol
_atom_type_description
_atom_type_scat_dispersion_real
_atom_type_scat_dispersion_imag
_atom_type_scat_source
C C 0.0033 0.0016 'International Tables Vol C Tables 4.2.6.8 and 6.1.1.4'
H H 0.0000 0.0000 'International Tables Vol C Tables 4.2.6.8 and 6.1.1.4'
N N 0.0061 0.0033 'International Tables Vol C Tables 4.2.6.8 and 6.1.1.4'
O O 0.0106 0.0060 'International Tables Vol C Tables 4.2.6.8 and 6.1.1.4'
P P 0.1023 0.0942 'International Tables Vol C Tables 4.2.6.8 and 6.1.1.4'
Co Co 0.3494 0.9721 'International Tables Vol C Tables 4.2.6.8 and 6.1.1.4'

loop_
_geom_angle_atom_site_label_1
_geom_angle_atom_site_label_2
_geom_angle_atom_site_label_3
_geom_angle
_geom_angle_publ_flag
N3 Co N1 178.5(2) ?
N3 Co N4 81.3(2) ?
N1 Co N4 98.9(2) ?
N3 Co N2 98.3(2) ?
N1 Co N2 81.50(10) ?
N4 Co N2 179.3(2) ?
N3 Co C10 90.4(2) ?
N1 Co C10 88.00(10) ?
N4 Co C10 93.50(10) ?
N2 Co C10 85.9(2) ?
N3 Co P 91.60(10) ?
N1 Co P 90.00(10) ?
N4 Co P 89.80(10) ?
N2 Co P 90.70(10) ?
C10 Co P 176.30(10) yes
C13 P C16 104.0(2) ?
C13 P C19 102.0(2) ?
C16 P C19 104.2(2) ?
C13 P Co 118.00(10) ?
C16 P Co 112.60(10) ?
C19 P Co 114.4(2) ?
C11 O6 C12 116.1(3) yes
C1 N1 O1 120.6(4) ?
C1 N1 Co 116.5(3) ?
O1 N1 Co 122.8(3) ?
C2 N2 O2 120.8(3) ?
C2 N2 Co 116.4(3) ?
O2 N2 Co 122.8(2) ?
C3 N3 O3 120.4(4) ?
C3 N3 Co 116.8(3) ?
O3 N3 Co 122.8(3) ?
C4 N4 O4 120.7(3) ?
C4 N4 Co 116.7(3) ?
O4 N4 Co 122.5(3) ?
N1 C1 C2 112.6(3) ?
N1 C1 C5 123.3(5) ?
C2 C1 C5 124.0(4) ?
N2 C2 C1 113.0(3) ?
N2 C2 C6 123.0(4) ?
C1 C2 C6 124.0(4) ?
N3 C3 C4 112.6(4) ?
N3 C3 C7 122.5(5) ?
C4 C3 C7 124.9(4) ?
N4 C4 C3 112.5(3) ?
N4 C4 C8 123.0(5) ?
C3 C4 C8 124.5(4) ?
C11 C10 C9 112.4(4) yes
C11 C10 Co 108.6(3) yes
C9 C10 Co 115.2(3) yes
O5 C11 O6 121.9(4) yes
O5 C11 C10 125.6(5) yes
O6 C11 C10 112.5(3) yes
C14 C13 P 115.1(2) ?
C15 C14 C13 110.5(3) ?
N5 C15 C14 177.2(5) ?
C17 C16 P 115.3(3) ?
C18 C17 C16 111.5(4) ?
N6 C18 C17 178.9(7) ?
C20 C19 P 114.4(3) ?
C21 C20 C19 110.9(4) ?
N7 C21 C20 174.7(7) ?

loop_
_geom_bond_atom_site_label_1
_geom_bond_atom_site_label_2
_geom_bond_site_symmetry_2
_geom_bond_distance
_geom_bond_publ_flag
Co N3 . 1.878(3) yes
Co N1 . 1.884(3) yes
Co N4 . 1.884(3) yes
Co N2 . 1.888(3) yes
Co C10 . 2.112(4) yes
Co P . 2.3300(10) yes
P C13 . 1.838(3) ?
P C16 . 1.839(4) ?
P C19 . 1.841(4) ?
O1 N1 . 1.348(5) ?
O2 N2 . 1.348(4) ?
O3 N3 . 1.342(5) ?
O4 N4 . 1.345(5) ?
O5 C11 . 1.217(4) yes
O6 C11 . 1.334(5) yes
O6 C12 . 1.441(6) yes
N1 C1 . 1.310(5) ?
N2 C2 . 1.302(5) ?
N3 C3 . 1.300(5) ?
N4 C4 . 1.300(5) ?
N5 C15 . 1.125(6) ?
N6 C18 . 1.117(8) ?
N7 C21 . 1.126(7) ?
C1 C2 . 1.450(7) ?
C1 C5 . 1.505(5) ?
C2 C6 . 1.504(6) ?
C3 C4 . 1.454(7) ?
C3 C7 . 1.505(6) ?
C4 C8 . 1.498(6) ?
C9 C10 . 1.525(6) yes
C10 C11 . 1.478(6) yes
C13 C14 . 1.534(5) ?
C14 C15 . 1.447(5) ?
C16 C17 . 1.538(5) ?
C17 C18 . 1.447(7) ?
C19 C20 . 1.495(6) ?
C20 C21 . 1.471(7) ?

loop_
_geom_torsion_atom_site_label_1
_geom_torsion_atom_site_label_2
_geom_torsion_atom_site_label_3
_geom_torsion_atom_site_label_4
_geom_torsion
N3 Co P C13 53.1(2)
N1 Co P C13 -127.1(2)
N4 Co P C13 -28.2(2)
N2 Co P C13 151.4(2)
C10 Co P C13 175.9(19)
N3 Co P C16 174.3(2)
N1 Co P C16 -5.8(2)
N4 Co P C16 93.1(2)
N2 Co P C16 -87.3(2)
C10 Co P C16 -62.8(19)
N3 Co P C19 -67.0(2)
N1 Co P C19 112.9(2)
N4 Co P C19 -148.2(2)
N2 Co P C19 31.4(2)
C10 Co P C19 55.9(19)
N3 Co N1 C1 84.(6)
N4 Co N1 C1 179.5(3)
N2 Co N1 C1 0.1(3)
C10 Co N1 C1 86.3(3)
P Co N1 C1 -90.6(3)
N3 Co N1 O1 -100.(6)
N4 Co N1 O1 -4.9(3)
N2 Co N1 O1 175.7(3)
C10 Co N1 O1 -98.2(3)
P Co N1 O1 84.9(3)
N3 Co N2 C2 -177.4(3)
N1 Co N2 C2 1.1(3)
N4 Co N2 C2 -122.(13)
C10 Co N2 C2 -87.5(3)
P Co N2 C2 90.9(3)
N3 Co N2 O2 2.3(3)
N1 Co N2 O2 -179.2(3)
N4 Co N2 O2 58.(13)
C10 Co N2 O2 92.1(3)
P Co N2 O2 -89.4(3)
N1 Co N3 C3 94.(6)
N4 Co N3 C3 -2.2(3)
N2 Co N3 C3 177.3(3)
C10 Co N3 C3 91.4(3)
P Co N3 C3 -91.7(3)
N1 Co N3 O3 -85.(6)
N4 Co N3 O3 179.9(3)
N2 Co N3 O3 -0.7(3)
C10 Co N3 O3 -86.6(3)
P Co N3 O3 90.3(3)
N3 Co N4 C4 0.9(3)
N1 Co N4 C4 -177.5(3)
N2 Co N4 C4 -55.(13)
C10 Co N4 C4 -89.0(3)
P Co N4 C4 92.6(3)
N3 Co N4 O4 -176.4(3)
N1 Co N4 O4 5.2(3)
N2 Co N4 O4 128.(13)
C10 Co N4 O4 93.8(3)
P Co N4 O4 -84.7(3)
O1 N1 C1 C2 -176.8(3)
Co N1 C1 C2 -1.1(4)
O1 N1 C1 C5 0.4(6)
Co N1 C1 C5 176.1(3)
O2 N2 C2 C1 178.4(3)
Co N2 C2 C1 -2.0(4)
O2 N2 C2 C6 -0.9(6)
Co N2 C2 C6 178.8(3)
N1 C1 C2 N2 2.0(5)
C5 C1 C2 N2 -175.2(4)
N1 C1 C2 C6 -178.7(4)
C5 C1 C2 C6 4.1(6)
O3 N3 C3 C4 -179.1(3)
Co N3 C3 C4 2.8(5)
O3 N3 C3 C7 -0.1(6)
Co N3 C3 C7 -178.1(3)
O4 N4 C4 C3 177.7(3)
Co N4 C4 C3 0.3(4)
O4 N4 C4 C8 -2.3(6)
Co N4 C4 C8 -179.7(3)
N3 C3 C4 N4 -2.0(5)
C7 C3 C4 N4 179.0(4)
N3 C3 C4 C8 178.0(4)
C7 C3 C4 C8 -1.0(7)
N3 Co C10 C11 -91.2(3)
N1 Co C10 C11 88.8(3)
N4 Co C10 C11 -9.9(3)
N2 Co C10 C11 170.4(3)
P Co C10 C11 145.9(17)
N3 Co C10 C9 35.8(3)
N1 Co C10 C9 -144.1(3)
N4 Co C10 C9 117.2(3)
N2 Co C10 C9 -62.5(3)
P Co C10 C9 -87.0(19)
C12 O6 C11 O5 -8.6(6)
C12 O6 C11 C10 171.3(4)
C9 C10 C11 O5 -33.5(6)
Co C10 C11 O5 95.2(5)
C9 C10 C11 O6 146.7(4)
Co C10 C11 O6 -84.6(3)
C16 P C13 C14 -50.1(3)
C19 P C13 C14 -158.2(3)
Co P C13 C14 75.4(3)
P C13 C14 C15 -173.8(3)
C13 C14 C15 N5 -17.(13)
C13 P C16 C17 -52.6(3)
C19 P C16 C17 53.9(3)
Co P C16 C17 178.4(3)
P C16 C17 C18 178.2(3)
C16 C17 C18 N6 10.E1(4)
C13 P C19 C20 -43.9(4)
C16 P C19 C20 -151.9(4)
Co P C19 C20 84.7(4)
P C19 C20 C21 -169.9(4)
C19 C20 C21 N7 118.(6)
